data_9005834
loop_
_publ_author_name
'Kudoh, Y.'
'Takeda, H.'
'Arashi, H.'

_publ_section_title
;
 In situ determination of crystal structure for high pressure
 phase of ZrO2 using a diamond anvil and single crystal X-ray
 diffraction method
 Sample: P = 39 kbar, post baddeleyite structure
;
_journal_name_full 'Physics and Chemistry of Minerals'
_journal_page_first 233
_journal_page_last 237
_journal_paper_doi 10.1007/BF00308274
_journal_volume 13
_journal_year 1986
_chemical_formula_sum 'O2 Zr'
_chemical_name_mineral Baddeleyite
_space_group_IT_number 57
_symmetry_space_group_name_Hall '-P 2c 2b'
_symmetry_space_group_name_H-M 'P b c m'
_cell_angle_alpha 90
_cell_angle_beta 90
_cell_angle_gamma 90
_cell_length_a 5.005
_cell_length_b 5.235
_cell_length_c 5.051
_cell_formula_units_Z 4
_cell_volume 132.342
_database_code_amcsd 0007416
_diffrn_ambient_pressure 3.9e+06
_exptl_crystal_density_diffrn 6.184
_cod_original_formula_sum 'Zr O2'
_cod_database_code 9005834

loop_
_space_group_symop_operation_xyz
x,y,z
x,1/2-y,1/2+z
-x,1/2+y,1/2-z
-x,1/2+y,z
x,1/2-y,-z
x,y,1/2-z
-x,-y,1/2+z
-x,-y,-z

loop_
_atom_site_label
_atom_site_fract_x
_atom_site_fract_y
_atom_site_fract_z
_atom_site_occupancy
_atom_site_U_iso_or_equiv
Zr 0.26830 0.03340 0.25000 1.00000 0.00595
O1 0.08220 0.37500 0.12920 0.50000 0.00203
O2 0.45640 0.75000 0.50000 1.00000 0.00063

loop_
_cod_related_entry_id
_cod_related_entry_database
_cod_related_entry_code
1 ChemSpider 4955305
2 AMCSD 0007416
